data_4331676
loop_
_publ_author_name
'Siega, Patrizia'
'Randaccio, Lucio'
'Marzilli, Patricia A.'
'Marzilli, Luigi G.'

_publ_section_title
;
 Metal Coordination by Sterically Hindered Heterocyclic Ligands, Including
 2-Vinylpyridine, Assessed by Investigation of Cobaloximes
;
_journal_issue 8
_journal_name_full 'Inorganic Chemistry'
_journal_page_first 3359
_journal_page_last 3368
_journal_paper_doi 10.1021/ic051383a
_journal_volume 45
_journal_year 2006
_chemical_formula_sum 'C19 H26 Co N5 O4'
_chemical_formula_weight 447.38
_chemical_name_systematic
; 
 ? 
;
_space_group_IT_number 2
_symmetry_cell_setting triclinic
_symmetry_space_group_name_Hall '-P 1'
_symmetry_space_group_name_H-M 'P -1'
_atom_sites_solution_hydrogens geom
_atom_sites_solution_primary direct
_atom_sites_solution_secondary difmap
_audit_creation_method SHELXL-97
_cell_angle_alpha 85.548(3)
_cell_angle_beta 78.537(3)
_cell_angle_gamma 67.784(3)
_cell_formula_units_Z 2
_cell_length_a 8.2978(13)
_cell_length_b 8.9555(14)
_cell_length_c 14.710(2)
_cell_measurement_reflns_used 1562
_cell_measurement_temperature 100(2)
_cell_measurement_theta_max 26.762
_cell_measurement_theta_min 2.956
_cell_volume 991.8(3)
_computing_cell_refinement 'Bruker SAINT'
_computing_data_collection 'Bruker SMART'
_computing_data_reduction 'Bruker SAINT'
_computing_molecular_graphics 'Bruker SHELXTL'
_computing_publication_material 'Bruker SHELXTL'
_computing_structure_refinement 'SHELXL-97 (Sheldrick, 1997)'
_computing_structure_solution 'SHELXS-97 (Sheldrick, 1990)'
_diffrn_ambient_temperature 100(2)
_diffrn_measured_fraction_theta_full 0.894
_diffrn_measured_fraction_theta_max 0.894
_diffrn_measurement_device_type 'CCD area detector'
_diffrn_measurement_method 'phi and omega scans'
_diffrn_radiation_monochromator graphite
_diffrn_radiation_source 'fine-focus sealed tube'
_diffrn_radiation_type MoK\a
_diffrn_radiation_wavelength 0.71073
_diffrn_reflns_av_R_equivalents 0.0509
_diffrn_reflns_av_sigmaI/netI 0.1595
_diffrn_reflns_limit_h_max 12
_diffrn_reflns_limit_h_min -8
_diffrn_reflns_limit_k_max 13
_diffrn_reflns_limit_k_min -11
_diffrn_reflns_limit_l_max 22
_diffrn_reflns_limit_l_min -20
_diffrn_reflns_number 8938
_diffrn_reflns_theta_full 32.76
_diffrn_reflns_theta_max 32.76
_diffrn_reflns_theta_min 2.46
_exptl_absorpt_coefficient_mu 0.902
_exptl_absorpt_correction_T_max 1.00000
_exptl_absorpt_correction_T_min 0.763959
_exptl_absorpt_correction_type SADABS2
_exptl_crystal_colour orange
_exptl_crystal_density_diffrn 1.498
_exptl_crystal_density_method 'not measured'
_exptl_crystal_description rod
_exptl_crystal_F_000 468
_exptl_crystal_size_max 0.23
_exptl_crystal_size_mid 0.075
_exptl_crystal_size_min 0.070
_refine_diff_density_max 0.750
_refine_diff_density_min -0.705
_refine_diff_density_rms 0.121
_refine_ls_extinction_method none
_refine_ls_goodness_of_fit_ref 1.042
_refine_ls_hydrogen_treatment mixed
_refine_ls_matrix_type full
_refine_ls_number_parameters 269
_refine_ls_number_reflns 6555
_refine_ls_number_restraints 0
_refine_ls_restrained_S_all 1.042
_refine_ls_R_factor_all 0.1483
_refine_ls_R_factor_gt 0.0710
_refine_ls_shift/su_max 0.088
_refine_ls_shift/su_mean 0.002
_refine_ls_structure_factor_coef Fsqd
_refine_ls_weighting_details 'calc w=1/[\s^2^(Fo^2^)+(0.0300P)^2^+0.0000P] where P=(Fo^2^+2Fc^2^)/3'
_refine_ls_weighting_scheme calc
_refine_ls_wR_factor_gt 0.1116
_refine_ls_wR_factor_ref 0.1291
_reflns_number_gt 3483
_reflns_number_total 6555
_reflns_threshold_expression >2sigma(I)
_cod_data_source_file ic051383asup1.cif
_cod_data_source_block CH3Co(DH)2(4-lepidine)_compound
_cod_depositor_comments
;
The following automatic conversions were performed:

'_symmetry_cell_setting' value 'Triclinic' changed to 'triclinic'
according to /home/saulius/struct/CIF-dictionaries/cif_core.dic
dictionary named 'cif_core.dic' version 2.4.2 from 2011-04-26.

Automatic conversion script
Id: cif_fix_values 1891 2012-01-12 08:04:46Z andrius 
;
_cod_original_sg_symbol_H-M P-1
_cod_database_code 4331676

loop_
_symmetry_equiv_pos_as_xyz
'x, y, z'
'-x, -y, -z'

loop_
_atom_site_label
_atom_site_type_symbol
_atom_site_fract_x
_atom_site_fract_y
_atom_site_fract_z
_atom_site_U_iso_or_equiv
_atom_site_adp_type
_atom_site_occupancy
_atom_site_symmetry_multiplicity
_atom_site_calc_flag
_atom_site_refinement_flags
Co1 Co -0.03233(6) 0.23794(6) 0.18903(3) 0.01494(13) Uani 1 1 d .
N1 N -0.2625(4) 0.2976(4) 0.26072(19) 0.0201(7) Uani 1 1 d .
N2 N -0.0872(4) 0.0626(4) 0.16005(18) 0.0192(7) Uani 1 1 d .
N3 N 0.1866(4) 0.1892(4) 0.10705(18) 0.0174(6) Uani 1 1 d .
N4 N 0.0142(4) 0.4225(4) 0.20864(19) 0.0188(7) Uani 1 1 d .
N5 N 0.1069(4) 0.0869(4) 0.29519(18) 0.0196(7) Uani 1 1 d .
O1 O -0.3461(3) 0.4392(3) 0.30546(16) 0.0266(6) Uani 1 1 d .
H1O H -0.2748 0.4904 0.3012 0.040 Uiso 0.50 1 d PR
O2 O 0.0217(3) -0.0538(3) 0.09880(16) 0.0223(6) Uani 1 1 d .
H2O H 0.1093 -0.0306 0.0735 0.033 Uiso 1 1 calc R
O3 O 0.2575(3) 0.0576(3) 0.05285(15) 0.0218(6) Uani 1 1 d .
O4 O -0.1042(3) 0.5482(3) 0.26304(16) 0.0253(6) Uani 1 1 d .
H4O H -0.2033 0.5144 0.2680 0.038 Uiso 0.50 1 d PR
C1 C -0.3451(4) 0.1999(5) 0.2589(2) 0.0203(8) Uani 1 1 d .
C2 C -0.5304(5) 0.2301(5) 0.3087(2) 0.0284(9) Uani 1 1 d .
H2A H -0.5807 0.3365 0.3380 0.043 Uiso 1 1 calc R
H2B H -0.5291 0.1470 0.3563 0.043 Uiso 1 1 calc R
H2C H -0.6026 0.2264 0.2643 0.043 Uiso 1 1 calc R
C3 C -0.2405(5) 0.0588(4) 0.2006(2) 0.0201(8) Uani 1 1 d .
C4 C -0.3040(5) -0.0691(5) 0.1832(2) 0.0273(9) Uani 1 1 d .
H4A H -0.2609 -0.1033 0.1182 0.041 Uiso 1 1 calc R
H4B H -0.4338 -0.0267 0.1960 0.041 Uiso 1 1 calc R
H4C H -0.2592 -0.1616 0.2238 0.041 Uiso 1 1 calc R
C5 C 0.2662(4) 0.2918(4) 0.1023(2) 0.0170(7) Uani 1 1 d .
C6 C 0.4351(4) 0.2748(4) 0.0397(2) 0.0220(8) Uani 1 1 d .
H6A H 0.4850 0.1691 0.0095 0.033 Uiso 1 1 calc R
H6B H 0.5185 0.2840 0.0757 0.033 Uiso 1 1 calc R
H6C H 0.4138 0.3599 -0.0075 0.033 Uiso 1 1 calc R
C7 C 0.1607(5) 0.4300(4) 0.1640(2) 0.0167(7) Uani 1 1 d .
C8 C 0.2154(5) 0.5680(5) 0.1725(3) 0.0269(9) Uani 1 1 d .
H8A H 0.1635 0.6539 0.1295 0.040 Uiso 1 1 calc R
H8B H 0.3448 0.5317 0.1574 0.040 Uiso 1 1 calc R
H8C H 0.1740 0.6091 0.2361 0.040 Uiso 1 1 calc R
C9 C -0.1428(5) 0.3570(5) 0.0831(2) 0.0237(8) Uani 1 1 d .
H9A H -0.2694 0.4169 0.1049 0.036 Uiso 1 1 calc R
H9B H -0.1277 0.2801 0.0352 0.036 Uiso 1 1 calc R
H9C H -0.0857 0.4326 0.0570 0.036 Uiso 1 1 calc R
C10 C 0.2216(4) -0.0582(4) 0.2647(2) 0.0198(8) Uani 1 1 d .
H10 H 0.2291 -0.0839 0.2022 0.024 Uiso 1 1 calc R
C11 C 0.3310(4) -0.1750(4) 0.3166(2) 0.0190(7) Uani 1 1 d .
H11 H 0.4064 -0.2764 0.2895 0.023 Uiso 1 1 calc R
C12 C 0.3308(4) -0.1448(4) 0.4068(2) 0.0203(8) Uani 1 1 d .
C13 C 0.2102(4) 0.0110(4) 0.4429(2) 0.0157(7) Uani 1 1 d .
C14 C 0.1994(5) 0.0569(5) 0.5343(2) 0.0246(9) Uani 1 1 d .
H14 H 0.2731 -0.0173 0.5725 0.030 Uiso 1 1 calc R
C15 C 0.0880(5) 0.2026(5) 0.5694(2) 0.0242(8) Uani 1 1 d .
H15 H 0.0839 0.2313 0.6309 0.029 Uiso 1 1 calc R
C16 C -0.0227(5) 0.3116(4) 0.5118(2) 0.0224(8) Uani 1 1 d .
H16 H -0.1032 0.4135 0.5361 0.027 Uiso 1 1 calc R
C17 C -0.0171(4) 0.2744(4) 0.4227(2) 0.0227(8) Uani 1 1 d .
H17 H -0.0921 0.3502 0.3857 0.027 Uiso 1 1 calc R
C18 C 0.1016(4) 0.1215(4) 0.3854(2) 0.0193(8) Uani 1 1 d .
C19 C 0.4494(5) -0.2666(5) 0.4625(2) 0.0273(9) Uani 1 1 d .
H19A H 0.5100 -0.3676 0.4276 0.041 Uiso 1 1 calc R
H19B H 0.3792 -0.2859 0.5209 0.041 Uiso 1 1 calc R
H19C H 0.5372 -0.2269 0.4758 0.041 Uiso 1 1 calc R

loop_
_atom_site_aniso_label
_atom_site_aniso_U_11
_atom_site_aniso_U_22
_atom_site_aniso_U_33
_atom_site_aniso_U_23
_atom_site_aniso_U_13
_atom_site_aniso_U_12
Co1 0.0161(2) 0.0173(3) 0.0139(2) -0.00138(17) -0.00348(17) -0.00832(19)
N1 0.0172(16) 0.0272(19) 0.0166(14) -0.0024(13) -0.0004(12) -0.0098(14)
N2 0.0238(16) 0.0214(18) 0.0157(14) -0.0028(12) -0.0074(12) -0.0097(13)
N3 0.0178(15) 0.0210(17) 0.0154(13) -0.0048(12) -0.0043(12) -0.0078(13)
N4 0.0218(16) 0.0178(17) 0.0179(14) -0.0030(12) -0.0024(12) -0.0087(13)
N5 0.0191(16) 0.0236(18) 0.0193(14) -0.0002(13) -0.0024(12) -0.0122(13)
O1 0.0210(14) 0.0254(16) 0.0294(14) -0.0077(12) 0.0017(11) -0.0057(12)
O2 0.0255(15) 0.0224(15) 0.0217(13) -0.0045(11) -0.0010(11) -0.0128(12)
O3 0.0254(14) 0.0208(14) 0.0195(12) -0.0063(11) 0.0002(11) -0.0100(11)
O4 0.0274(14) 0.0184(15) 0.0273(13) -0.0122(11) -0.0008(11) -0.0052(11)
C1 0.0174(19) 0.031(2) 0.0167(17) 0.0063(15) -0.0060(14) -0.0134(16)
C2 0.022(2) 0.047(3) 0.0205(18) 0.0065(18) -0.0083(16) -0.0169(19)
C3 0.023(2) 0.023(2) 0.0173(17) 0.0085(15) -0.0079(15) -0.0118(16)
C4 0.031(2) 0.032(2) 0.0259(19) 0.0026(17) -0.0084(17) -0.0196(19)
C5 0.0170(18) 0.020(2) 0.0171(16) 0.0006(14) -0.0070(14) -0.0090(15)
C6 0.0198(19) 0.025(2) 0.0242(18) 0.0048(16) -0.0051(15) -0.0120(16)
C7 0.0212(19) 0.0159(19) 0.0176(16) -0.0005(14) -0.0077(14) -0.0098(15)
C8 0.030(2) 0.023(2) 0.034(2) -0.0002(17) -0.0097(18) -0.0150(17)
C9 0.026(2) 0.028(2) 0.0224(18) 0.0066(16) -0.0111(16) -0.0147(17)
C10 0.0230(19) 0.019(2) 0.0183(16) -0.0056(14) 0.0018(14) -0.0106(15)
C11 0.0216(18) 0.024(2) 0.0162(16) -0.0028(14) -0.0017(14) -0.0138(15)
C12 0.0211(18) 0.024(2) 0.0221(17) 0.0016(15) -0.0048(14) -0.0158(16)
C13 0.0144(17) 0.0207(19) 0.0157(15) -0.0026(14) 0.0021(13) -0.0127(14)
C14 0.0189(19) 0.033(2) 0.0246(18) -0.0034(17) -0.0036(15) -0.0123(17)
C15 0.027(2) 0.031(2) 0.0204(17) -0.0066(16) -0.0016(15) -0.0166(17)
C16 0.026(2) 0.021(2) 0.0228(17) 0.0004(15) -0.0030(15) -0.0124(16)
C17 0.0154(18) 0.019(2) 0.032(2) -0.0016(16) 0.0006(15) -0.0076(15)
C18 0.0220(19) 0.026(2) 0.0171(16) 0.0041(15) -0.0041(14) -0.0180(16)
C19 0.022(2) 0.030(2) 0.030(2) -0.0016(17) -0.0073(16) -0.0076(17)

loop_
_atom_type_symbol
_atom_type_description
_atom_type_scat_dispersion_real
_atom_type_scat_dispersion_imag
_atom_type_scat_source
C C 0.0033 0.0016 'International Tables Vol C Tables 4.2.6.8 and 6.1.1.4'
H H 0.0000 0.0000 'International Tables Vol C Tables 4.2.6.8 and 6.1.1.4'
N N 0.0061 0.0033 'International Tables Vol C Tables 4.2.6.8 and 6.1.1.4'
O O 0.0106 0.0060 'International Tables Vol C Tables 4.2.6.8 and 6.1.1.4'
Co Co 0.3494 0.9721 'International Tables Vol C Tables 4.2.6.8 and 6.1.1.4'

loop_
_geom_angle_atom_site_label_1
_geom_angle_atom_site_label_2
_geom_angle_atom_site_label_3
_geom_angle
N3 Co1 N4 81.11(13)
N3 Co1 N1 174.12(13)
N4 Co1 N1 98.83(13)
N3 Co1 N2 98.28(13)
N4 Co1 N2 174.90(13)
N1 Co1 N2 81.25(13)
N3 Co1 C9 86.31(13)
N4 Co1 C9 87.05(14)
N1 Co1 C9 87.81(13)
N2 Co1 C9 87.85(14)
N3 Co1 N5 89.34(11)
N4 Co1 N5 96.35(12)
N1 Co1 N5 96.51(11)
N2 Co1 N5 88.70(12)
C9 Co1 N5 174.01(14)
C1 N1 O1 120.3(3)
C1 N1 Co1 116.6(3)
O1 N1 Co1 122.9(2)
C3 N2 O2 119.6(3)
C3 N2 Co1 117.0(2)
O2 N2 Co1 123.3(2)
C5 N3 O3 120.4(3)
C5 N3 Co1 117.4(2)
O3 N3 Co1 122.1(2)
C7 N4 O4 120.2(3)
C7 N4 Co1 116.9(2)
O4 N4 Co1 122.8(2)
C10 N5 C18 115.7(3)
C10 N5 Co1 113.9(2)
C18 N5 Co1 130.3(2)
N1 O1 H1O 109.9
N2 O2 H2O 109.5
N4 O4 H4O 95.7
N1 C1 C3 113.1(3)
N1 C1 C2 124.1(3)
C3 C1 C2 122.7(3)
C1 C2 H2A 109.5
C1 C2 H2B 109.5
H2A C2 H2B 109.5
C1 C2 H2C 109.5
H2A C2 H2C 109.5
H2B C2 H2C 109.5
N2 C3 C1 112.0(3)
N2 C3 C4 123.3(3)
C1 C3 C4 124.6(3)
C3 C4 H4A 109.5
C3 C4 H4B 109.5
H4A C4 H4B 109.5
C3 C4 H4C 109.5
H4A C4 H4C 109.5
H4B C4 H4C 109.5
N3 C5 C7 111.0(3)
N3 C5 C6 124.4(3)
C7 C5 C6 124.5(3)
C5 C6 H6A 109.5
C5 C6 H6B 109.5
H6A C6 H6B 109.5
C5 C6 H6C 109.5
H6A C6 H6C 109.5
H6B C6 H6C 109.5
N4 C7 C5 113.5(3)
N4 C7 C8 123.0(3)
C5 C7 C8 123.4(3)
C7 C8 H8A 109.5
C7 C8 H8B 109.5
H8A C8 H8B 109.5
C7 C8 H8C 109.5
H8A C8 H8C 109.5
H8B C8 H8C 109.5
Co1 C9 H9A 109.5
Co1 C9 H9B 109.5
H9A C9 H9B 109.5
Co1 C9 H9C 109.5
H9A C9 H9C 109.5
H9B C9 H9C 109.5
N5 C10 C11 125.6(3)
N5 C10 H10 117.2
C11 C10 H10 117.2
C12 C11 C10 120.4(3)
C12 C11 H11 119.8
C10 C11 H11 119.8
C11 C12 C13 116.1(3)
C11 C12 C19 121.2(3)
C13 C12 C19 122.7(3)
C14 C13 C18 119.1(3)
C14 C13 C12 121.3(3)
C18 C13 C12 119.5(3)
C15 C14 C13 122.4(3)
C15 C14 H14 118.8
C13 C14 H14 118.8
C14 C15 C16 118.1(3)
C14 C15 H15 120.9
C16 C15 H15 120.9
C17 C16 C15 122.1(3)
C17 C16 H16 119.0
C15 C16 H16 119.0
C16 C17 C18 119.7(3)
C16 C17 H17 120.1
C18 C17 H17 120.1
N5 C18 C13 122.5(3)
N5 C18 C17 118.9(3)
C13 C18 C17 118.5(3)
C12 C19 H19A 109.5
C12 C19 H19B 109.5
H19A C19 H19B 109.5
C12 C19 H19C 109.5
H19A C19 H19C 109.5
H19B C19 H19C 109.5

loop_
_geom_bond_atom_site_label_1
_geom_bond_atom_site_label_2
_geom_bond_distance
Co1 N3 1.886(3)
Co1 N4 1.888(3)
Co1 N1 1.887(3)
Co1 N2 1.891(3)
Co1 C9 1.995(3)
Co1 N5 2.193(3)
N1 C1 1.304(5)
N1 O1 1.344(4)
N2 C3 1.305(4)
N2 O2 1.351(3)
N3 C5 1.310(4)
N3 O3 1.343(3)
N4 C7 1.285(4)
N4 O4 1.365(3)
N5 C10 1.335(4)
N5 C18 1.374(4)
O1 H1O 0.8666
O2 H2O 0.8400
O4 H4O 0.9659
C1 C3 1.460(5)
C1 C2 1.497(5)
C2 H2A 0.9800
C2 H2B 0.9800
C2 H2C 0.9800
C3 C4 1.487(5)
C4 H4A 0.9800
C4 H4B 0.9800
C4 H4C 0.9800
C5 C7 1.471(5)
C5 C6 1.477(4)
C6 H6A 0.9800
C6 H6B 0.9800
C6 H6C 0.9800
C7 C8 1.490(5)
C8 H8A 0.9800
C8 H8B 0.9800
C8 H8C 0.9800
C9 H9A 0.9800
C9 H9B 0.9800
C9 H9C 0.9800
C10 C11 1.391(5)
C10 H10 0.9500
C11 C12 1.375(4)
C11 H11 0.9500
C12 C13 1.441(5)
C12 C19 1.483(5)
C13 C14 1.412(4)
C13 C18 1.416(4)
C14 C15 1.351(5)
C14 H14 0.9500
C15 C16 1.420(5)
C15 H15 0.9500
C16 C17 1.365(5)
C16 H16 0.9500
C17 C18 1.424(5)
C17 H17 0.9500
C19 H19A 0.9800
C19 H19B 0.9800
C19 H19C 0.9800
